data_2210898
loop_
_publ_author_name
'Guo-Zhong Yang'
'Li Yao'
'Xue-Yu Cui'

_publ_section_title
;
 <i>N</i>-Benzylpyridinium
 bis(2-thioxo-1,3-dithiole-4,5-dithiolato)nickel(III)
;
_journal_coeditor_code BT2199
_journal_issue 11
_journal_name_full 'Acta Crystallographica Section E'
_journal_page_first m2963
_journal_page_last m2964
_journal_paper_doi 10.1107/S1600536806042140
_journal_volume 62
_journal_year 2006
_chemical_formula_iupac '(C12 H12 N) [Ni (C3 S5)2]'
_chemical_formula_moiety 'C12 H12 N +, C6 Ni S10 -'
_chemical_formula_sum 'C18 H12 N Ni S10'
_chemical_formula_weight 621.68
_chemical_name_systematic
;
N-Benzylpyridinium
bis(2-thioxo-1,3-dithiole-4,5-dithiolato)nickel(III)
;
_space_group_IT_number 2
_symmetry_cell_setting triclinic
_symmetry_space_group_name_Hall '-P 1'
_symmetry_space_group_name_H-M 'P -1'
_atom_sites_solution_hydrogens geom
_atom_sites_solution_primary direct
_atom_sites_solution_secondary difmap
_cell_angle_alpha 82.013(4)
_cell_angle_beta 77.688(4)
_cell_angle_gamma 73.750(4)
_cell_formula_units_Z 2
_cell_length_a 9.1539(18)
_cell_length_b 10.825(2)
_cell_length_c 12.521(3)
_cell_measurement_reflns_used 632
_cell_measurement_temperature 293(2)
_cell_measurement_theta_max 25.007
_cell_measurement_theta_min 2.471
_cell_volume 1159.6(4)
_computing_cell_refinement SMART
_computing_data_collection 'SMART (Bruker, 2000)'
_computing_data_reduction 'SAINT (Bruker, 2000)'
_computing_molecular_graphics SHELXTL
_computing_publication_material SHELXTL
_computing_structure_refinement SHELXTL
_computing_structure_solution 'SHELXTL (Bruker, 2000)'
_diffrn_ambient_temperature 293(2)
_diffrn_measured_fraction_theta_full 0.984
_diffrn_measured_fraction_theta_max 0.984
_diffrn_measurement_device_type 'Bruker SMART CCD area-detector'
_diffrn_measurement_method '\f and \w'
_diffrn_radiation_monochromator graphite
_diffrn_radiation_source 'fine-focus sealed tube'
_diffrn_radiation_type MoK\a
_diffrn_radiation_wavelength 0.71073
_diffrn_reflns_av_R_equivalents 0.0400
_diffrn_reflns_av_sigmaI/netI 0.0781
_diffrn_reflns_limit_h_max 10
_diffrn_reflns_limit_h_min -6
_diffrn_reflns_limit_k_max 12
_diffrn_reflns_limit_k_min -12
_diffrn_reflns_limit_l_max 14
_diffrn_reflns_limit_l_min -12
_diffrn_reflns_number 5821
_diffrn_reflns_theta_full 25.00
_diffrn_reflns_theta_max 25.00
_diffrn_reflns_theta_min 1.67
_exptl_absorpt_coefficient_mu 1.746
_exptl_absorpt_correction_T_max 0.700
_exptl_absorpt_correction_T_min 0.596
_exptl_absorpt_correction_type multi-scan
_exptl_absorpt_process_details '(SADABS; Bruker, 2000)'
_exptl_crystal_colour black
_exptl_crystal_density_diffrn 1.781
_exptl_crystal_density_method 'not measured'
_exptl_crystal_description block
_exptl_crystal_F_000 630
_exptl_crystal_size_max 0.3
_exptl_crystal_size_mid 0.3
_exptl_crystal_size_min 0.2
_refine_diff_density_max 0.365
_refine_diff_density_min -0.386
_refine_ls_extinction_method none
_refine_ls_goodness_of_fit_ref 0.922
_refine_ls_hydrogen_treatment constr
_refine_ls_matrix_type full
_refine_ls_number_parameters 271
_refine_ls_number_reflns 4017
_refine_ls_number_restraints 0
_refine_ls_restrained_S_all 0.922
_refine_ls_R_factor_all 0.0722
_refine_ls_R_factor_gt 0.0433
_refine_ls_shift/su_max 0.006
_refine_ls_shift/su_mean 0.001
_refine_ls_structure_factor_coef Fsqd
_refine_ls_weighting_details 'calc w=1/[\s^2^(Fo^2^)+(0.0153P)^2^] where P=(Fo^2^+2Fc^2^)/3'
_refine_ls_weighting_scheme calc
_refine_ls_wR_factor_gt 0.0768
_refine_ls_wR_factor_ref 0.0831
_reflns_number_gt 2635
_reflns_number_total 4017
_reflns_threshold_expression I>2\s(I)
_cod_data_source_file bt2199.cif
_cod_data_source_block I
_cod_database_code 2210898
_cod_database_fobs_code 2210898

loop_
_symmetry_equiv_pos_as_xyz
'x, y, z'
'-x, -y, -z'

loop_
_atom_site_type_symbol
_atom_site_label
_atom_site_fract_x
_atom_site_fract_y
_atom_site_fract_z
_atom_site_U_iso_or_equiv
_atom_site_adp_type
_atom_site_calc_flag
_atom_site_refinement_flags
_atom_site_occupancy
Ni Ni1 0.94227(6) 0.21888(5) 0.12945(5) 0.03818(17) Uani d . 1
C C1 0.7521(5) 0.8362(4) 0.4440(4) 0.0410(12) Uani d . 1
C C2 0.8731(5) 0.8695(4) 0.4725(4) 0.0486(13) Uani d . 1
H H2 0.9658 0.8634 0.4230 0.058 Uiso calc R 1
C C3 0.8564(6) 0.9112(4) 0.5727(4) 0.0537(14) Uani d . 1
H H3 0.9386 0.9328 0.5914 0.064 Uiso calc R 1
C C4 0.7206(6) 0.9222(4) 0.6470(4) 0.0559(14) Uani d . 1
H H4 0.7104 0.9517 0.7151 0.067 Uiso calc R 1
C C5 0.6009(6) 0.8895(4) 0.6200(4) 0.0509(14) Uani d . 1
H H5 0.5088 0.8958 0.6703 0.061 Uiso calc R 1
C C6 0.6155(5) 0.8473(4) 0.5190(4) 0.0471(13) Uani d . 1
H H6 0.5327 0.8259 0.5009 0.057 Uiso calc R 1
C C7 0.7670(5) 0.7906(4) 0.3332(4) 0.0522(14) Uani d . 1
H H7A 0.8011 0.8526 0.2766 0.063 Uiso calc R 1
H H7B 0.6666 0.7853 0.3235 0.063 Uiso calc R 1
C C8 0.8484(6) 0.5578(4) 0.3863(4) 0.0542(14) Uani d . 1
H H8 0.7572 0.5690 0.4380 0.065 Uiso calc R 1
C C9 0.9468(6) 0.4385(4) 0.3776(4) 0.0604(15) Uani d . 1
H H9 0.9242 0.3679 0.4226 0.072 Uiso calc R 1
C C10 1.0807(6) 0.4244(5) 0.3006(5) 0.0658(16) Uani d . 1
H H10 1.1489 0.3431 0.2926 0.079 Uiso calc R 1
C C11 1.1141(6) 0.5278(5) 0.2361(4) 0.0682(17) Uani d . 1
H H11 1.2050 0.5183 0.1842 0.082 Uiso calc R 1
C C12 1.0112(6) 0.6471(5) 0.2486(4) 0.0555(14) Uani d . 1
H H12 1.0335 0.7192 0.2056 0.067 Uiso calc R 1
C C13 1.4230(5) -0.1684(4) -0.0478(4) 0.0450(12) Uani d . 1
C C14 1.2288(5) 0.0554(4) -0.0049(4) 0.0414(12) Uani d . 1
C C15 1.1806(5) -0.0308(4) 0.0747(4) 0.0385(11) Uani d . 1
C C16 0.6971(5) 0.4651(4) 0.1828(4) 0.0384(11) Uani d . 1
C C17 0.6604(5) 0.3796(4) 0.2678(4) 0.0400(12) Uani d . 1
C C18 0.4595(5) 0.5997(4) 0.3113(4) 0.0448(12) Uani d . 1
N N1 0.8809(4) 0.6602(3) 0.3211(3) 0.0422(10) Uani d . 1
S S1 1.56499(16) -0.28516(13) -0.09973(12) 0.0644(4) Uani d . 1
S S2 1.38992(14) -0.00733(11) -0.10247(10) 0.0493(4) Uani d . 1
S S3 1.29024(14) -0.18996(11) 0.06831(11) 0.0489(4) Uani d . 1
S S4 1.12894(14) 0.21558(11) -0.00989(10) 0.0480(4) Uani d . 1
S S5 1.02043(14) 0.01455(10) 0.17301(10) 0.0459(3) Uani d . 1
S S6 0.85219(14) 0.42062(10) 0.07951(10) 0.0462(3) Uani d . 1
S S7 0.76801(14) 0.22232(10) 0.27640(10) 0.0473(3) Uani d . 1
S S8 0.57865(14) 0.62189(10) 0.18650(10) 0.0459(3) Uani d . 1
S S9 0.50224(14) 0.44169(11) 0.36728(11) 0.0544(4) Uani d . 1
S S10 0.32045(16) 0.71621(12) 0.36916(12) 0.0655(4) Uani d . 1

loop_
_atom_site_aniso_label
_atom_site_aniso_U_11
_atom_site_aniso_U_22
_atom_site_aniso_U_33
_atom_site_aniso_U_12
_atom_site_aniso_U_13
_atom_site_aniso_U_23
Ni1 0.0341(3) 0.0357(3) 0.0415(4) -0.0050(3) -0.0022(3) -0.0078(3)
C1 0.046(3) 0.026(2) 0.048(3) -0.005(2) -0.013(2) 0.004(2)
C2 0.044(3) 0.051(3) 0.051(4) -0.019(2) -0.001(2) -0.004(3)
C3 0.057(4) 0.054(3) 0.056(4) -0.023(3) -0.012(3) -0.003(3)
C4 0.075(4) 0.040(3) 0.054(4) -0.017(3) -0.009(3) -0.007(3)
C5 0.049(3) 0.045(3) 0.050(4) -0.007(3) 0.003(3) -0.004(3)
C6 0.043(3) 0.038(3) 0.060(4) -0.009(2) -0.015(3) 0.004(3)
C7 0.058(4) 0.037(3) 0.056(4) -0.004(2) -0.014(3) 0.004(2)
C8 0.053(3) 0.051(3) 0.055(4) -0.018(3) 0.003(3) -0.002(3)
C9 0.077(4) 0.042(3) 0.063(4) -0.019(3) -0.012(3) 0.001(3)
C10 0.069(4) 0.046(3) 0.078(5) 0.000(3) -0.016(3) -0.015(3)
C11 0.057(4) 0.060(4) 0.074(4) -0.004(3) 0.009(3) -0.013(3)
C12 0.064(4) 0.053(3) 0.051(4) -0.025(3) 0.000(3) -0.005(3)
C13 0.043(3) 0.053(3) 0.035(3) -0.001(2) -0.007(2) -0.012(2)
C14 0.040(3) 0.043(3) 0.035(3) -0.002(2) -0.006(2) -0.005(2)
C15 0.030(3) 0.040(3) 0.041(3) -0.001(2) -0.007(2) -0.007(2)
C16 0.035(3) 0.036(3) 0.043(3) -0.004(2) -0.005(2) -0.010(2)
C17 0.033(3) 0.039(3) 0.043(3) -0.005(2) 0.003(2) -0.014(2)
C18 0.037(3) 0.046(3) 0.047(3) -0.002(2) -0.006(2) -0.009(2)
N1 0.047(3) 0.041(2) 0.039(2) -0.009(2) -0.0097(19) -0.0058(19)
S1 0.0547(9) 0.0633(9) 0.0562(10) 0.0149(7) -0.0023(7) -0.0166(7)
S2 0.0437(8) 0.0533(8) 0.0388(8) 0.0006(6) 0.0018(6) -0.0051(6)
S3 0.0410(8) 0.0405(7) 0.0545(9) 0.0009(6) -0.0004(6) -0.0054(6)
S4 0.0450(8) 0.0408(7) 0.0477(8) -0.0040(6) 0.0033(6) -0.0013(6)
S5 0.0418(8) 0.0391(7) 0.0481(8) -0.0055(6) 0.0047(6) -0.0048(6)
S6 0.0451(8) 0.0400(7) 0.0435(8) -0.0035(6) 0.0039(6) -0.0035(6)
S7 0.0437(8) 0.0358(7) 0.0514(9) -0.0032(6) 0.0049(6) -0.0025(6)
S8 0.0452(8) 0.0379(7) 0.0471(8) -0.0011(6) -0.0045(6) -0.0049(6)
S9 0.0491(8) 0.0451(7) 0.0532(9) -0.0037(6) 0.0134(6) -0.0046(6)
S10 0.0579(10) 0.0541(8) 0.0686(11) 0.0064(7) 0.0040(7) -0.0200(7)

loop_
_atom_type_symbol
_atom_type_description
_atom_type_scat_dispersion_real
_atom_type_scat_dispersion_imag
_atom_type_scat_source
C C 0.0033 0.0016 'International Tables Vol C Tables 4.2.6.8 and 6.1.1.4'
H H 0.0000 0.0000 'International Tables Vol C Tables 4.2.6.8 and 6.1.1.4'
N N 0.0061 0.0033 'International Tables Vol C Tables 4.2.6.8 and 6.1.1.4'
S S 0.1246 0.1234 'International Tables Vol C Tables 4.2.6.8 and 6.1.1.4'
Ni Ni 0.3393 1.1124 'International Tables Vol C Tables 4.2.6.8 and 6.1.1.4'

loop_
_geom_angle_atom_site_label_1
_geom_angle_atom_site_label_2
_geom_angle_atom_site_label_3
_geom_angle
_geom_angle_publ_flag
S5 Ni1 S7 86.22(5) yes
S5 Ni1 S6 175.80(6) yes
S7 Ni1 S6 93.60(5) yes
S5 Ni1 S4 93.06(5) yes
S7 Ni1 S4 175.66(6) yes
S6 Ni1 S4 87.44(5) yes
C2 C1 C6 118.7(5) ?
C2 C1 C7 121.1(4) ?
C6 C1 C7 120.3(5) ?
C3 C2 C1 119.9(5) ?
C3 C2 H2 120.0 ?
C1 C2 H2 120.0 ?
C2 C3 C4 121.3(5) ?
C2 C3 H3 119.4 ?
C4 C3 H3 119.4 ?
C5 C4 C3 119.4(5) ?
C5 C4 H4 120.3 ?
C3 C4 H4 120.3 ?
C4 C5 C6 120.2(5) ?
C4 C5 H5 119.9 ?
C6 C5 H5 119.9 ?
C5 C6 C1 120.5(5) ?
C5 C6 H6 119.7 ?
C1 C6 H6 119.7 ?
C1 C7 N1 111.3(4) ?
C1 C7 H7A 109.4 ?
N1 C7 H7A 109.4 ?
C1 C7 H7B 109.4 ?
N1 C7 H7B 109.4 ?
H7A C7 H7B 108.0 ?
N1 C8 C9 120.9(5) ?
N1 C8 H8 119.6 ?
C9 C8 H8 119.6 ?
C8 C9 C10 118.5(5) ?
C8 C9 H9 120.8 ?
C10 C9 H9 120.8 ?
C11 C10 C9 120.6(5) ?
C11 C10 H10 119.7 ?
C9 C10 H10 119.7 ?
C10 C11 C12 118.9(5) ?
C10 C11 H11 120.6 ?
C12 C11 H11 120.6 ?
N1 C12 C11 120.5(5) ?
N1 C12 H12 119.7 ?
C11 C12 H12 119.7 ?
S1 C13 S3 123.5(3) ?
S1 C13 S2 124.0(3) ?
S3 C13 S2 112.5(2) ?
C15 C14 S4 120.7(3) ?
C15 C14 S2 116.2(3) ?
S4 C14 S2 123.0(3) ?
C14 C15 S5 121.8(3) ?
C14 C15 S3 115.9(3) ?
S5 C15 S3 122.3(3) ?
C17 C16 S6 121.6(3) ?
C17 C16 S8 116.1(3) ?
S6 C16 S8 122.3(3) ?
C16 C17 S7 121.4(3) ?
C16 C17 S9 115.7(3) ?
S7 C17 S9 122.9(3) ?
S10 C18 S9 123.9(3) ?
S10 C18 S8 123.6(3) ?
S9 C18 S8 112.6(2) ?
C12 N1 C8 120.7(4) ?
C12 N1 C7 120.4(4) ?
C8 N1 C7 118.9(4) ?
C14 S2 C13 97.3(2) ?
C13 S3 C15 98.2(2) ?
C14 S4 Ni1 102.10(15) ?
C15 S5 Ni1 102.30(15) ?
C16 S6 Ni1 101.66(15) ?
C17 S7 Ni1 101.70(15) ?
C18 S8 C16 97.6(2) ?
C18 S9 C17 98.0(2) ?

loop_
_geom_bond_atom_site_label_1
_geom_bond_atom_site_label_2
_geom_bond_distance
_geom_bond_publ_flag
Ni1 S5 2.1558(13) yes
Ni1 S7 2.1600(13) yes
Ni1 S6 2.1616(13) yes
Ni1 S4 2.1626(13) yes
C1 C2 1.383(6) ?
C1 C6 1.380(6) ?
C1 C7 1.503(6) ?
C2 C3 1.355(6) ?
C2 H2 0.9300 ?
C3 C4 1.371(6) ?
C3 H3 0.9300 ?
C4 C5 1.358(6) ?
C4 H4 0.9300 ?
C5 C6 1.372(6) ?
C5 H5 0.9300 ?
C6 H6 0.9300 ?
C7 N1 1.507(5) ?
C7 H7A 0.9700 ?
C7 H7B 0.9700 ?
C8 N1 1.347(5) ?
C8 C9 1.355(6) ?
C8 H8 0.9300 ?
C9 C10 1.374(6) ?
C9 H9 0.9300 ?
C10 C11 1.355(6) ?
C10 H10 0.9300 ?
C11 C12 1.376(6) ?
C11 H11 0.9300 ?
C12 N1 1.322(5) ?
C12 H12 0.9300 ?
C13 S1 1.630(4) ?
C13 S3 1.720(4) ?
C13 S2 1.750(4) ?
C14 C15 1.357(5) ?
C14 S4 1.719(4) ?
C14 S2 1.741(4) ?
C15 S5 1.704(4) ?
C15 S3 1.737(4) ?
C16 C17 1.360(6) ?
C16 S6 1.711(4) ?
C16 S8 1.740(4) ?
C17 S7 1.714(4) ?
C17 S9 1.737(4) ?
C18 S10 1.643(4) ?
C18 S9 1.726(4) ?
C18 S8 1.733(4) ?
